data_2312657
loop_
_publ_author_name
'Blockhaus, Tobias'
'S&#xfc;nkel, Karlheinz'

_publ_section_title
;
 Molecular and crystal structures of six poly(arylsulfinyl)- and
 poly(arylsulfanyl)ferrocenes.
;
_journal_coeditor_code UX3008
_journal_issue 'Pt 11'
_journal_name_full 'Acta crystallographica. Section C, Structural chemistry'
_journal_page_first 716
_journal_page_last 727
_journal_paper_doi 10.1107/S2053229624009318
_journal_volume 80
_journal_year 2024
_chemical_formula_iupac '[Fe (C5 H5) (C17 H13 S2)]'
_chemical_formula_moiety 'C22 H18 Fe S2'
_chemical_formula_sum 'C22 H18 Fe S2'
_chemical_formula_weight 402.33
_chemical_name_systematic
;
1,2-Bis(phenylsulfanyl)ferrocene
;
_space_group_crystal_system orthorhombic
_space_group_IT_number 31
_space_group_name_Hall 'P 2ac -2'
_space_group_name_H-M_alt 'P m n 21'
_atom_sites_solution_hydrogens geom
_atom_sites_solution_primary dual
_audit_creation_method SHELXL-2019/3
_cell_angle_alpha 90
_cell_angle_beta 90
_cell_angle_gamma 90
_cell_formula_units_Z 2
_cell_length_a 14.0977(11)
_cell_length_b 7.1607(5)
_cell_length_c 8.8504(5)
_cell_measurement_reflns_used 3015
_cell_measurement_temperature 110(2)
_cell_measurement_theta_max 29.5768
_cell_measurement_theta_min 2.8446
_cell_volume 893.44(11)
_computing_cell_refinement
;
APEX2 (Bruker, 2011)
;
_computing_data_collection
;
APEX2 (Bruker, 2011)
;
_computing_data_reduction
;
SAINT (Bruker, 2011)
;
_computing_molecular_graphics
;
ORTEP-3 for Windows (Farrugia, 2012) and Mercury (Macrae <i>et al.</i>,
2020)
;
_computing_publication_material
;
PLATON (Spek, 2020)
;
_computing_structure_refinement
;
SHELXL2019 (Sheldrick, 2015<i>b</i>)
;
_computing_structure_solution
;
SHELXT2014 (Sheldrick, 2015<i>a</i>)
;
_diffrn_ambient_temperature 110(2)
_diffrn_detector_area_resol_mean 7.3910
_diffrn_measured_fraction_theta_full 0.993
_diffrn_measured_fraction_theta_max 0.996
_diffrn_measurement_device_type 'Bruker D8 VENTURE'
_diffrn_measurement_method 'mix of omega and phi scans'
_diffrn_radiation_type MoK\a
_diffrn_radiation_wavelength 0.71073
_diffrn_reflns_av_R_equivalents 0.0405
_diffrn_reflns_av_unetI/netI 0.0429
_diffrn_reflns_limit_h_max 19
_diffrn_reflns_limit_h_min -19
_diffrn_reflns_limit_k_max 9
_diffrn_reflns_limit_k_min -9
_diffrn_reflns_limit_l_max 12
_diffrn_reflns_limit_l_min -11
_diffrn_reflns_number 9831
_diffrn_reflns_theta_full 25.242
_diffrn_reflns_theta_max 29.577
_diffrn_reflns_theta_min 3.660
_diffrn_source 'rotating anode generator'
_exptl_absorpt_coefficient_mu 1.079
_exptl_absorpt_correction_T_max 0.7459
_exptl_absorpt_correction_T_min 0.6820
_exptl_absorpt_correction_type multi-scan
_exptl_absorpt_process_details
;
(SADABS; Krause <i>et al.</i>,  2015)
;
_exptl_crystal_colour yellow
_exptl_crystal_density_diffrn 1.496
_exptl_crystal_density_method 'not measured'
_exptl_crystal_description block
_exptl_crystal_F_000 416
_exptl_crystal_size_max 0.100
_exptl_crystal_size_mid 0.080
_exptl_crystal_size_min 0.050
_refine_diff_density_max 0.300
_refine_diff_density_min -0.310
_refine_ls_abs_structure_details
;
Flack <i>x</i> determined using 1069 quotients [(I+)-(I-)]/[(I+)+(I-)]
(Parsons <i>et al.</i>,  2013)
;
_refine_ls_abs_structure_Flack 0.018(9)
_refine_ls_extinction_method none
_refine_ls_goodness_of_fit_ref 1.053
_refine_ls_hydrogen_treatment constr
_refine_ls_matrix_type full
_refine_ls_number_parameters 118
_refine_ls_number_reflns 2561
_refine_ls_number_restraints 1
_refine_ls_restrained_S_all 1.053
_refine_ls_R_factor_all 0.0276
_refine_ls_R_factor_gt 0.0250
_refine_ls_shift/su_max 0.000
_refine_ls_shift/su_mean 0.000
_refine_ls_structure_factor_coef Fsqd
_refine_ls_weighting_details 'w=1/[\s^2^(Fo^2^)+(0.0202P)^2^+0.1142P] where P=(Fo^2^+2Fc^2^)/3'
_refine_ls_weighting_scheme calc
_refine_ls_wR_factor_gt 0.0580
_refine_ls_wR_factor_ref 0.0598
_reflns_number_gt 2426
_reflns_number_total 2561
_reflns_threshold_expression 'I > 2\s(I)'
_cod_data_source_file ux3008.cif
_cod_data_source_block comp_5
_cod_depositor_comments 'Adding full bibliography for 2312653--2312658.cif.'
_cod_database_code 2312657
_shelx_space_group_comment
;
The symmetry employed for this shelxl refinement is uniquely defined
by the following loop, which should always be used as a source of
symmetry information in preference to the above space-group names.
They are only intended as comments.
;
_shelx_estimated_absorpt_t_min 0.900
_shelx_estimated_absorpt_t_max 0.948

loop_
_space_group_symop_operation_xyz
'x, y, z'
'-x+1/2, -y, z+1/2'
'x+1/2, -y, z+1/2'
'-x, y, z'

loop_
_atom_site_type_symbol
_atom_site_label
_atom_site_fract_x
_atom_site_fract_y
_atom_site_fract_z
_atom_site_U_iso_or_equiv
_atom_site_adp_type
_atom_site_calc_flag
_atom_site_occupancy
_atom_site_disorder_assembly
_atom_site_disorder_group
C C1 0.44864(16) 0.2970(3) 0.5545(2) 0.0149(4) Uani d 1 . .
C C2 0.41809(17) 0.1963(3) 0.6855(3) 0.0171(4) Uani d 1 . .
H H2 0.354150 0.173175 0.713812 0.021 Uiso calc 1 . .
C C3 0.500000 0.1367(4) 0.7661(4) 0.0176(7) Uani d 1 . .
H H3 0.500000 0.068589 0.858189 0.021 Uiso calc 1 . .
C C4 0.500000 0.5289(5) 0.9562(4) 0.0216(7) Uani d 1 . .
H H4 0.499999 0.459166 1.047557 0.026 Uiso calc 1 . .
C C5 0.58196(19) 0.5911(3) 0.8748(3) 0.0199(5) Uani d 1 . .
H H5 0.646125 0.569846 0.902712 0.024 Uiso calc 1 . .
C C6 0.55062(15) 0.6899(3) 0.7451(4) 0.0192(4) Uani d 1 . .
H H6 0.590158 0.746306 0.671160 0.023 Uiso calc 1 . .
C C11 0.35275(16) 0.2425(3) 0.2842(2) 0.0152(4) Uani d 1 . .
C C12 0.38165(17) 0.0571(3) 0.2942(3) 0.0187(5) Uani d 1 . .
H H12 0.414275 0.014123 0.381404 0.022 Uiso calc 1 . .
C C13 0.36261(17) -0.0649(3) 0.1761(3) 0.0208(5) Uani d 1 . .
H H13 0.383471 -0.190849 0.182213 0.025 Uiso calc 1 . .
C C14 0.31365(17) -0.0053(4) 0.0496(3) 0.0212(5) Uani d 1 . .
H H14 0.300928 -0.089439 -0.030900 0.025 Uiso calc 1 . .
C C15 0.28314(18) 0.1798(4) 0.0413(3) 0.0206(5) Uani d 1 . .
H H15 0.248600 0.220974 -0.044617 0.025 Uiso calc 1 . .
C C16 0.30272(17) 0.3041(3) 0.1573(3) 0.0190(5) Uani d 1 . .
H H16 0.282293 0.430289 0.150583 0.023 Uiso calc 1 . .
S S1 0.37457(4) 0.41313(8) 0.42625(7) 0.01859(14) Uani d 1 . .
Fe Fe1 0.500000 0.42175(6) 0.74149(4) 0.01288(11) Uani d 1 . .

loop_
_atom_site_aniso_label
_atom_site_aniso_U_11
_atom_site_aniso_U_22
_atom_site_aniso_U_33
_atom_site_aniso_U_12
_atom_site_aniso_U_13
_atom_site_aniso_U_23
C1 0.0177(11) 0.0118(9) 0.0150(10) 0.0000(8) -0.0006(9) -0.0030(8)
C2 0.0210(11) 0.0137(10) 0.0167(10) -0.0040(9) 0.0029(9) -0.0041(9)
C3 0.0273(16) 0.0094(13) 0.0163(17) 0.000 0.000 -0.0022(12)
C4 0.0288(18) 0.0201(16) 0.0158(16) 0.000 0.000 -0.0083(13)
C5 0.0211(11) 0.0167(11) 0.0220(11) -0.0008(9) -0.0035(10) -0.0086(9)
C6 0.0212(11) 0.0118(9) 0.0246(10) -0.0017(8) 0.0006(11) -0.0034(11)
C11 0.0151(10) 0.0170(11) 0.0136(10) -0.0005(8) 0.0019(8) -0.0029(8)
C12 0.0179(11) 0.0198(12) 0.0182(11) 0.0010(9) -0.0019(9) -0.0013(9)
C13 0.0205(11) 0.0165(12) 0.0252(12) 0.0006(9) 0.0003(10) -0.0054(10)
C14 0.0202(11) 0.0230(12) 0.0205(11) -0.0018(10) 0.0005(9) -0.0073(10)
C15 0.0200(11) 0.0270(13) 0.0149(10) 0.0005(9) -0.0032(9) -0.0008(10)
C16 0.0209(12) 0.0170(11) 0.0191(11) 0.0017(9) 0.0010(9) -0.0014(9)
S1 0.0221(3) 0.0152(3) 0.0184(3) 0.0040(2) -0.0052(2) -0.0042(2)
Fe1 0.0157(2) 0.0099(2) 0.0130(2) 0.000 0.000 -0.00291(19)

loop_
_atom_type_symbol
_atom_type_description
_atom_type_scat_dispersion_real
_atom_type_scat_dispersion_imag
_atom_type_scat_source
C C 0.0033 0.0016 'International Tables Vol C Tables 4.2.6.8 and 6.1.1.4'
H H 0.0000 0.0000 'International Tables Vol C Tables 4.2.6.8 and 6.1.1.4'
S S 0.1246 0.1234 'International Tables Vol C Tables 4.2.6.8 and 6.1.1.4'
Fe Fe 0.3463 0.8444 'International Tables Vol C Tables 4.2.6.8 and 6.1.1.4'

loop_
_geom_angle_atom_site_label_1
_geom_angle_atom_site_label_2
_geom_angle_atom_site_label_3
_geom_angle_site_symmetry_1
_geom_angle_site_symmetry_3
_geom_angle
_geom_angle_publ_flag
C2 C1 C1 . 4_655 107.50(13) ?
C2 C1 S1 . . 125.76(18) ?
C1 C1 S1 4_655 . 126.58(7) ?
C2 C1 Fe1 . . 70.51(12) ?
C1 C1 Fe1 4_655 . 68.94(6) ?
S1 C1 Fe1 . . 122.39(11) ?
C3 C2 C1 . . 108.2(2) ?
C3 C2 Fe1 . . 69.95(15) ?
C1 C2 Fe1 . . 68.20(12) ?
C3 C2 H2 . . 125.9 ?
C1 C2 H2 . . 125.9 ?
Fe1 C2 H2 . . 127.5 ?
C2 C3 C2 4_655 . 108.5(3) ?
C2 C3 Fe1 4_655 . 69.44(15) ?
C2 C3 Fe1 . . 69.44(15) ?
C2 C3 H3 4_655 . 125.7 ?
C2 C3 H3 . . 125.7 ?
Fe1 C3 H3 . . 127.0 ?
C5 C4 C5 4_655 . 107.5(3) ?
C5 C4 Fe1 4_655 . 69.50(16) ?
C5 C4 Fe1 . . 69.50(16) ?
C5 C4 H4 4_655 . 126.3 ?
C5 C4 H4 . . 126.3 ?
Fe1 C4 H4 . . 126.3 ?
C6 C5 C4 . . 108.1(2) ?
C6 C5 Fe1 . . 69.75(13) ?
C4 C5 Fe1 . . 69.57(16) ?
C6 C5 H5 . . 125.9 ?
C4 C5 H5 . . 125.9 ?
Fe1 C5 H5 . . 126.3 ?
C5 C6 C6 . 4_655 108.15(14) ?
C5 C6 Fe1 . . 69.74(13) ?
C6 C6 Fe1 4_655 . 69.62(6) ?
C5 C6 H6 . . 125.9 ?
C6 C6 H6 4_655 . 125.9 ?
Fe1 C6 H6 . . 126.3 ?
C12 C11 C16 . . 120.0(2) ?
C12 C11 S1 . . 124.05(18) ?
C16 C11 S1 . . 115.97(18) ?
C13 C12 C11 . . 119.8(2) ?
C13 C12 H12 . . 120.1 ?
C11 C12 H12 . . 120.1 ?
C14 C13 C12 . . 120.8(2) ?
C14 C13 H13 . . 119.6 ?
C12 C13 H13 . . 119.6 ?
C13 C14 C15 . . 119.3(2) ?
C13 C14 H14 . . 120.3 ?
C15 C14 H14 . . 120.3 ?
C16 C15 C14 . . 120.6(2) ?
C16 C15 H15 . . 119.7 ?
C14 C15 H15 . . 119.7 ?
C15 C16 C11 . . 119.5(2) ?
C15 C16 H16 . . 120.2 ?
C11 C16 H16 . . 120.2 ?
C1 S1 C11 . . 103.57(11) ?
C1 Fe1 C1 . 4_655 42.11(13) ?
C1 Fe1 C2 . 4_655 69.77(9) ?
C1 Fe1 C2 4_655 4_655 41.29(9) ?
C1 Fe1 C2 . . 41.29(9) ?
C1 Fe1 C2 4_655 . 69.77(9) ?
C2 Fe1 C2 4_655 . 68.72(13) ?
C1 Fe1 C5 . 4_655 122.18(10) ?
C1 Fe1 C5 4_655 4_655 159.70(10) ?
C2 Fe1 C5 4_655 4_655 157.64(10) ?
C2 Fe1 C5 . 4_655 106.75(10) ?
C1 Fe1 C5 . . 159.70(10) ?
C1 Fe1 C5 4_655 . 122.18(10) ?
C2 Fe1 C5 4_655 . 106.75(10) ?
C2 Fe1 C5 . . 157.65(10) ?
C5 Fe1 C5 4_655 . 68.67(15) ?
C1 Fe1 C6 . . 123.61(11) ?
C1 Fe1 C6 4_655 . 107.65(11) ?
C2 Fe1 C6 4_655 . 123.16(9) ?
C2 Fe1 C6 . . 160.07(10) ?
C5 Fe1 C6 4_655 . 68.44(10) ?
C5 Fe1 C6 . . 40.51(11) ?
C1 Fe1 C6 . 4_655 107.65(11) ?
C1 Fe1 C6 4_655 4_655 123.61(11) ?
C2 Fe1 C6 4_655 4_655 160.07(10) ?
C2 Fe1 C6 . 4_655 123.16(9) ?
C5 Fe1 C6 4_655 4_655 40.51(11) ?
C5 Fe1 C6 . 4_655 68.44(10) ?
C6 Fe1 C6 . 4_655 40.77(12) ?
C1 Fe1 C4 . . 158.04(7) ?
C1 Fe1 C4 4_655 . 158.04(7) ?
C2 Fe1 C4 4_655 . 121.32(11) ?
C2 Fe1 C4 . . 121.32(11) ?
C5 Fe1 C4 4_655 . 40.93(9) ?
C5 Fe1 C4 . . 40.93(9) ?
C6 Fe1 C4 . . 68.56(13) ?
C6 Fe1 C4 4_655 . 68.56(13) ?
C1 Fe1 C3 . . 69.28(10) ?
C1 Fe1 C3 4_655 . 69.28(10) ?
C2 Fe1 C3 4_655 . 40.61(8) ?
C2 Fe1 C3 . . 40.61(8) ?
C5 Fe1 C3 4_655 . 121.84(10) ?
C5 Fe1 C3 . . 121.84(10) ?
C6 Fe1 C3 . . 158.48(7) ?
C6 Fe1 C3 4_655 . 158.48(7) ?
C4 Fe1 C3 . . 105.90(14) ?

loop_
_geom_bond_atom_site_label_1
_geom_bond_atom_site_label_2
_geom_bond_site_symmetry_2
_geom_bond_distance
_geom_bond_publ_flag
C1 C2 . 1.432(3) ?
C1 C1 4_655 1.448(5) ?
C1 S1 . 1.752(2) ?
C1 Fe1 . 2.015(2) ?
C2 C3 . 1.422(3) ?
C2 Fe1 . 2.046(2) ?
C2 H2 . 0.9500 ?
C3 Fe1 . 2.053(3) ?
C3 H3 . 0.9500 ?
C4 C5 4_655 1.433(3) ?
C4 C5 . 1.433(3) ?
C4 Fe1 . 2.050(3) ?
C4 H4 . 0.9500 ?
C5 C6 . 1.418(4) ?
C5 Fe1 . 2.049(2) ?
C5 H5 . 0.9500 ?
C6 C6 4_655 1.427(4) ?
C6 Fe1 . 2.049(2) ?
C6 H6 . 0.9500 ?
C11 C12 . 1.392(3) ?
C11 C16 . 1.398(3) ?
C11 S1 . 1.780(2) ?
C12 C13 . 1.388(3) ?
C12 H12 . 0.9500 ?
C13 C14 . 1.383(4) ?
C13 H13 . 0.9500 ?
C14 C15 . 1.395(3) ?
C14 H14 . 0.9500 ?
C15 C16 . 1.387(3) ?
C15 H15 . 0.9500 ?
C16 H16 . 0.9500 ?

loop_
_geom_torsion_atom_site_label_1
_geom_torsion_atom_site_label_2
_geom_torsion_atom_site_label_3
_geom_torsion_atom_site_label_4
_geom_torsion_site_symmetry_1
_geom_torsion_site_symmetry_2
_geom_torsion_site_symmetry_3
_geom_torsion_site_symmetry_4
_geom_torsion
_geom_torsion_publ_flag
C1 C1 C2 C3 4_655 . . . 0.6(2) ?
S1 C1 C2 C3 . . . . -175.09(18) ?
Fe1 C1 C2 C3 . . . . -58.64(18) ?
C1 C1 C2 Fe1 4_655 . . . 59.25(6) ?
S1 C1 C2 Fe1 . . . . -116.45(17) ?
C1 C2 C3 C2 . . . 4_655 -1.0(3) ?
Fe1 C2 C3 C2 . . . 4_655 -58.6(2) ?
C1 C2 C3 Fe1 . . . . 57.57(15) ?
C5 C4 C5 C6 4_655 . . . 0.0(4) ?
Fe1 C4 C5 C6 . . . . 59.31(17) ?
C5 C4 C5 Fe1 4_655 . . . -59.4(2) ?
C4 C5 C6 C6 . . . 4_655 0.0(2) ?
Fe1 C5 C6 C6 . . . 4_655 59.22(7) ?
C4 C5 C6 Fe1 . . . . -59.20(19) ?
C16 C11 C12 C13 . . . . 1.6(3) ?
S1 C11 C12 C13 . . . . -178.91(18) ?
C11 C12 C13 C14 . . . . -1.2(4) ?
C12 C13 C14 C15 . . . . -0.1(4) ?
C13 C14 C15 C16 . . . . 1.0(4) ?
C14 C15 C16 C11 . . . . -0.6(4) ?
C12 C11 C16 C15 . . . . -0.7(3) ?
S1 C11 C16 C15 . . . . 179.78(18) ?
C2 C1 S1 C11 . . . . -92.7(2) ?
C1 C1 S1 C11 4_655 . . . 92.42(10) ?
Fe1 C1 S1 C11 . . . . 179.04(12) ?
C12 C11 S1 C1 . . . . 6.9(2) ?
C16 C11 S1 C1 . . . . -173.51(17) ?
